data_7126608
loop_
_publ_author_name
'Khullar, Sadhika'
'Mandal, Sanjay K.'

_publ_section_title
;
 Modulation of hydrophilicity inside the cavity of molecular rectangles
 self-assembled under ambient conditions.
;
_journal_issue 57
_journal_name_full 'Chemical communications (Cambridge, England)'
_journal_page_first 7913
_journal_page_last 7916
_journal_paper_doi 10.1039/d0cc02379e
_journal_volume 56
_journal_year 2020
_chemical_formula_moiety '2(C34 H38 Cu2 N6 O6 S), 4(Cl O4), 2(H2 O)'
_chemical_formula_sum 'C68 H80 Cl4 Cu4 N12 O30 S2'
_chemical_formula_weight 2005.52
_space_group_crystal_system triclinic
_space_group_IT_number 2
_space_group_name_Hall '-P 1'
_space_group_name_H-M_alt 'P -1'
_atom_sites_solution_hydrogens mixed
_atom_sites_solution_primary dual
_audit_creation_date 2019-03-11
_audit_creation_method
;
Olex2 1.2
(compiled 2018.05.29 svn.r3508 for OlexSys, GUI svn.r5506)
;
_audit_update_record
;
2020-04-01 deposited with the CCDC.	2020-05-25 downloaded from the CCDC.
;
_cell_angle_alpha 73.309(9)
_cell_angle_beta 78.299(12)
_cell_angle_gamma 63.132(9)
_cell_formula_units_Z 2
_cell_length_a 15.352(5)
_cell_length_b 15.546(5)
_cell_length_c 19.838(6)
_cell_measurement_reflns_used 824
_cell_measurement_temperature 150(2)
_cell_measurement_theta_max 19.0209
_cell_measurement_theta_min 2.6609
_cell_volume 4031(2)
_computing_cell_refinement 'SAINT V7.68A (Bruker AXS, 2009)'
_computing_data_collection 'APEX2 (Bruker)'
_computing_data_reduction 'SAINT V7.68A (Bruker AXS, 2009)'
_computing_molecular_graphics 'Olex2 (Dolomanov et al., 2009)'
_computing_publication_material 'Olex2 (Dolomanov et al., 2009)'
_computing_structure_refinement 'ShelXL (Sheldrick, 2015)'
_computing_structure_solution 'ShelXT (Sheldrick, 2015)'
_diffrn_ambient_temperature 150.15
_diffrn_detector_area_resol_mean 8.3333
_diffrn_measured_fraction_theta_full 0.924
_diffrn_measured_fraction_theta_max 0.924
_diffrn_measurement_device_type 'Bruker Kappa APEX II'
_diffrn_measurement_method 'phi and omega scans'
_diffrn_radiation_type MoK\a
_diffrn_radiation_wavelength 0.71073
_diffrn_reflns_av_R_equivalents 0.0948
_diffrn_reflns_av_unetI/netI 0.2004
_diffrn_reflns_Laue_measured_fraction_full 0.924
_diffrn_reflns_Laue_measured_fraction_max 0.924
_diffrn_reflns_limit_h_max 15
_diffrn_reflns_limit_h_min -16
_diffrn_reflns_limit_k_max 16
_diffrn_reflns_limit_k_min -16
_diffrn_reflns_limit_l_max 16
_diffrn_reflns_limit_l_min -21
_diffrn_reflns_number 16452
_diffrn_reflns_point_group_measured_fraction_full 0.924
_diffrn_reflns_point_group_measured_fraction_max 0.924
_diffrn_reflns_theta_full 22.481
_diffrn_reflns_theta_max 22.481
_diffrn_reflns_theta_min 1.076
_diffrn_source 'sealed tube'
_exptl_absorpt_coefficient_mu 1.317
_exptl_absorpt_correction_T_max 0.7448
_exptl_absorpt_correction_T_min 0.5118
_exptl_absorpt_correction_type multi-scan
_exptl_absorpt_process_details 'SADABS V2008/1 (Bruker AXS)'
_exptl_crystal_colour blue
_exptl_crystal_density_diffrn 1.652
_exptl_crystal_description block
_exptl_crystal_F_000 2056
_exptl_crystal_size_max 0.25
_exptl_crystal_size_mid 0.22
_exptl_crystal_size_min 0.18
_refine_diff_density_max 1.265
_refine_diff_density_min -0.835
_refine_diff_density_rms 0.158
_refine_ls_extinction_method none
_refine_ls_goodness_of_fit_ref 1.011
_refine_ls_hydrogen_treatment constr
_refine_ls_matrix_type full
_refine_ls_number_parameters 959
_refine_ls_number_reflns 9743
_refine_ls_number_restraints 0
_refine_ls_restrained_S_all 1.011
_refine_ls_R_factor_all 0.1965
_refine_ls_R_factor_gt 0.0915
_refine_ls_shift/su_max 0.001
_refine_ls_shift/su_mean 0.000
_refine_ls_structure_factor_coef Fsqd
_refine_ls_weighting_details 'w=1/[\s^2^(Fo^2^)+(0.1044P)^2^] where P=(Fo^2^+2Fc^2^)/3'
_refine_ls_weighting_scheme calc
_refine_ls_wR_factor_gt 0.1972
_refine_ls_wR_factor_ref 0.2513
_reflns_Friedel_coverage 0.000
_reflns_number_gt 4586
_reflns_number_total 9743
_reflns_threshold_expression 'I > 2\s(I)'
_cod_data_source_file d0cc02379e2.cif
_cod_data_source_block 2
_cod_depositor_comments 'Adding full bibliography for 7126607--7126609.cif.'
_cod_database_code 7126608
_shelx_shelxl_version_number 2018/3
_shelx_space_group_comment
;
The symmetry employed for this shelxl refinement is uniquely defined
by the following loop, which should always be used as a source of
symmetry information in preference to the above space-group names.
They are only intended as comments.
;
_shelx_estimated_absorpt_t_max 0.7448
_shelx_estimated_absorpt_t_min 0.5118
_olex2_refinement_description
;
1. Fixed Uiso
 At 1.2 times of:
  All C(H) groups, All C(H,H) groups
 At 1.5 times of:
  All O(H,H) groups
2. Uiso/Uaniso restraints and constraints
Uanis(O10) = Uanis(O12) = Uanis(O11) = Uanis(O9) = Uanis(O5) = Uanis(O6) =
Uanis(O3) = Uanis(O4)
Uanis(C29) = Uanis(C16) = Uanis(C18) = Uanis(C45) = Uanis(C48) = Uanis(C68) =
Uanis(C50) = Uanis(C55) = Uanis(C64) = Uanis(C39) = Uanis(C37) = Uanis(C59) =
Uanis(C42) = Uanis(C30)
Uanis(N4) = Uanis(N7) = Uanis(N12)
3.a Free rotating group:
 O29(H29C,H29D), O30(H30A,H30B)
3.b Rotating group:
 O1(H1A,H1B), O2(H2A,H2B), O7(H7A,H7B), O8(H8A,H8B)
3.c Secondary CH2 refined with riding coordinates:
 C12(H12A,H12B), C13(H13A,H13B), C19(H19A,H19B), C20(H20A,H20B), C21(H21A,
 H21B), C22(H22A,H22B), C28(H28A,H28B), C29(H29A,H29B), C46(H46A,H46B),
 C47(H47A,H47B), C53(H53A,H53B), C54(H54A,H54B), C55(H55A,H55B), C56(H56A,H56B),
  C57(H57A,H57B), C63(H63A,H63B)
3.d Aromatic/amide H refined with riding coordinates:
 C3(H3), C4(H4), C7(H7), C8(H8), C9(H9), C10(H10), C15(H15), C16(H16),
 C17(H17), C18(H18), C23(H23), C24(H24), C25(H25), C26(H26), C31(H31), C32(H32),
  C33(H33), C34(H34), C37(H37), C38(H38), C41(H41), C42(H42), C43(H43),
 C44(H44), C49(H49), C50(H50), C51(H51), C52(H52), C59(H59), C60(H60), C61(H61),
  C62(H62), C65(H65), C66(H66), C67(H67), C68(H68)
;
_olex2_submission_special_instructions 'No special instructions were received'

loop_
_space_group_symop_operation_xyz
'x, y, z'
'-x, -y, -z'

loop_
_atom_site_label
_atom_site_type_symbol
_atom_site_fract_x
_atom_site_fract_y
_atom_site_fract_z
_atom_site_U_iso_or_equiv
_atom_site_adp_type
_atom_site_occupancy
_atom_site_site_symmetry_order
_atom_site_calc_flag
_atom_site_refinement_flags_posn
_atom_site_refinement_flags_adp
_atom_site_refinement_flags_occupancy
_atom_site_disorder_assembly
_atom_site_disorder_group
Cu1 Cu 0.67055(13) 0.71587(14) 0.54184(9) 0.0247(5) Uani 1 1 d . . . . .
Cu2 Cu 1.00421(13) 0.90477(14) 0.31974(10) 0.0265(5) Uani 1 1 d . . . . .
Cu3 Cu 0.60748(13) 0.48877(14) 0.17792(10) 0.0275(5) Uani 1 1 d . . . . .
Cu4 Cu 0.80245(13) 0.81297(13) -0.04698(9) 0.0246(5) Uani 1 1 d . . . . .
Cl1 Cl 0.3416(4) 0.6585(4) 0.5166(3) 0.0625(16) Uani 1 1 d . . . . .
Cl2 Cl 0.8532(3) 0.1441(3) 0.0090(3) 0.0430(12) Uani 1 1 d . . . . .
Cl3 Cl 0.4609(3) 0.0175(3) 0.7591(2) 0.0370(11) Uani 1 1 d . . . . .
Cl4 Cl 0.0048(3) 0.5073(3) 0.7400(2) 0.0386(11) Uani 1 1 d . . . . .
S1 S 0.8687(3) 0.8967(3) 0.6088(2) 0.0311(11) Uani 1 1 d . . . . .
S2 S 0.5731(3) 0.6635(3) -0.1042(2) 0.0297(11) Uani 1 1 d . . . . .
O1 O 0.5829(7) 0.6193(7) 0.6054(5) 0.036(3) Uani 1 1 d . . . . .
H1A H 0.535428 0.631112 0.581364 0.054 Uiso 1 1 d GR . . . .
H1B H 0.552950 0.639744 0.644064 0.054 Uiso 1 1 d GR . . . .
O2 O 0.9585(7) 0.8492(8) 0.4365(5) 0.035(3) Uani 1 1 d . . . . .
H2A H 0.974791 0.874617 0.464832 0.053 Uiso 1 1 d GR . . . .
H2B H 0.993417 0.783614 0.451135 0.053 Uiso 1 1 d GR . . . .
O3 O 0.8724(7) 1.0155(7) 0.7574(5) 0.0310(10) Uani 1 1 d . . . . .
O4 O 0.9328(7) 1.0326(7) 0.6436(5) 0.0310(10) Uani 1 1 d . . . . .
O5 O 0.7070(7) 0.7587(7) 0.6110(5) 0.0310(10) Uani 1 1 d . . . . .
O6 O 0.8149(7) 0.7941(7) 0.5264(5) 0.0310(10) Uani 1 1 d . . . . .
O7 O 0.6551(7) 0.5424(8) 0.0636(5) 0.034(3) Uani 1 1 d . . . . .
H7A H 0.621244 0.610363 0.048763 0.051 Uiso 1 1 d GR . . . .
H7B H 0.637211 0.520727 0.031610 0.051 Uiso 1 1 d GR . . . .
O8 O 0.8856(7) 0.9119(7) -0.1074(5) 0.037(3) Uani 1 1 d . . . . .
H8A H 0.881118 0.952158 -0.081478 0.055 Uiso 1 1 d GR . . . .
H8B H 0.855369 0.953180 -0.145377 0.055 Uiso 1 1 d GR . . . .
O9 O 0.7622(7) 0.7720(7) -0.1157(5) 0.0310(10) Uani 1 1 d . . . . .
O10 O 0.6864(7) 0.7079(7) -0.0192(5) 0.0310(10) Uani 1 1 d . . . . .
O11 O 0.5105(7) 0.5903(7) -0.2577(5) 0.0310(10) Uani 1 1 d . . . . .
O12 O 0.4514(7) 0.5815(7) -0.1437(5) 0.0310(10) Uani 1 1 d . . . . .
O13 O 0.3970(9) 0.6501(10) 0.5690(6) 0.061(4) Uani 1 1 d . . . . .
O14 O 0.2585(15) 0.651(2) 0.5400(9) 0.211(14) Uani 1 1 d . . . . .
O15 O 0.3961(19) 0.572(2) 0.4894(18) 0.245(16) Uani 1 1 d . . . . .
O16 O 0.3332(14) 0.7322(13) 0.4591(9) 0.138(9) Uani 1 1 d . . . . .
O17 O 0.8349(10) 0.2455(9) -0.0286(7) 0.073(4) Uani 1 1 d . . . . .
O18 O 0.9443(10) 0.0974(10) 0.0436(7) 0.074(4) Uani 1 1 d . . . . .
O19 O 0.8612(10) 0.0870(9) -0.0412(7) 0.065(4) Uani 1 1 d . . . . .
O20 O 0.7746(10) 0.1455(11) 0.0616(7) 0.084(5) Uani 1 1 d . . . . .
O21 O 0.4969(10) 0.0931(9) 0.7514(7) 0.075(4) Uani 1 1 d . . . . .
O22 O 0.5208(8) -0.0730(8) 0.8053(5) 0.047(3) Uani 1 1 d . . . . .
O23 O 0.4625(10) 0.0004(9) 0.6913(6) 0.065(4) Uani 1 1 d . . . . .
O24 O 0.3608(9) 0.0540(9) 0.7898(6) 0.063(4) Uani 1 1 d . . . . .
O25 O 0.0314(9) 0.5104(9) 0.8058(6) 0.055(3) Uani 1 1 d . . . . .
O26 O 0.0919(9) 0.4727(10) 0.6942(6) 0.065(4) Uani 1 1 d . . . . .
O27 O -0.0386(9) 0.4361(9) 0.7577(7) 0.073(4) Uani 1 1 d . . . . .
O28 O -0.0604(8) 0.6036(8) 0.7065(6) 0.056(4) Uani 1 1 d . . . . .
O29 O 0.9178(10) 0.1193(12) 0.4939(7) 0.071(4) Uani 1 1 d . . . . .
H29C H 0.864997 0.173947 0.485613 0.106 Uiso 1 1 d G . . . .
H29D H 0.902734 0.085665 0.534103 0.106 Uiso 1 1 d G . . . .
O30 O 0.6376(9) 0.4076(8) 0.0026(6) 0.048(3) Uani 1 1 d . . . . .
H30A H 0.616129 0.394218 0.046561 0.073 Uiso 1 1 d G . . . .
H30B H 0.693494 0.357299 -0.001594 0.073 Uiso 1 1 d G . . . .
N1 N 0.5388(9) 0.8304(8) 0.5305(7) 0.024(3) Uani 1 1 d . . . . .
N2 N 0.6543(8) 0.7051(8) 0.4468(6) 0.027(3) Uani 1 1 d . . . . .
N3 N 0.7885(8) 0.5898(9) 0.5408(6) 0.023(3) Uani 1 1 d . . . . .
N4 N 1.1211(9) 0.7781(9) 0.3139(6) 0.0260(18) Uani 1 1 d . . . . .
N5 N 0.9562(9) 0.8636(8) 0.2511(6) 0.022(3) Uani 1 1 d . . . . .
N6 N 0.8781(10) 1.0246(9) 0.3076(6) 0.030(3) Uani 1 1 d . . . . .
N7 N 0.7373(9) 0.3783(8) 0.1965(6) 0.0260(18) Uani 1 1 d . . . . .
N8 N 0.6472(8) 0.5474(8) 0.2396(6) 0.022(3) Uani 1 1 d . . . . .
N9 N 0.4852(9) 0.6153(9) 0.1761(6) 0.028(3) Uani 1 1 d . . . . .
N10 N 0.9321(9) 0.6971(8) -0.0330(6) 0.023(3) Uani 1 1 d . . . . .
N11 N 0.8147(8) 0.8193(8) 0.0505(6) 0.026(3) Uani 1 1 d . . . . .
N12 N 0.6843(9) 0.9372(8) -0.0407(6) 0.0260(18) Uani 1 1 d . . . . .
C1 C 0.7689(11) 0.7979(10) 0.5853(8) 0.026(4) Uani 1 1 d . . . . .
C2 C 0.7785(11) 0.8523(11) 0.6328(8) 0.029(4) Uani 1 1 d . . . . .
C3 C 0.7234(10) 0.8775(11) 0.6926(7) 0.025(4) Uani 1 1 d . . . . .
H3 H 0.669687 0.861090 0.712555 0.030 Uiso 1 1 calc R . . . .
C4 C 0.7542(11) 0.9307(12) 0.7221(8) 0.035(4) Uani 1 1 d . . . . .
H4 H 0.724805 0.953696 0.764233 0.042 Uiso 1 1 calc R . . . .
C5 C 0.8328(10) 0.9447(11) 0.6813(7) 0.022(4) Uani 1 1 d . . . . .
C6 C 0.8811(11) 1.0036(11) 0.6963(8) 0.027(4) Uani 1 1 d . . . . .
C7 C 0.4952(12) 0.8943(12) 0.5711(8) 0.032(4) Uani 1 1 d . . . . .
H7 H 0.529924 0.893838 0.605887 0.038 Uiso 1 1 calc R . . . .
C8 C 0.3970(11) 0.9636(10) 0.5633(8) 0.027(4) Uani 1 1 d . . . . .
H8 H 0.364190 1.008276 0.593745 0.033 Uiso 1 1 calc R . . . .
C9 C 0.3498(12) 0.9651(12) 0.5108(8) 0.032(4) Uani 1 1 d . . . . .
H9 H 0.283806 1.011138 0.503677 0.038 Uiso 1 1 calc R . . . .
C10 C 0.4004(13) 0.8986(12) 0.4691(9) 0.037(5) Uani 1 1 d . . . . .
H10 H 0.369117 0.899775 0.431933 0.045 Uiso 1 1 calc R . . . .
C11 C 0.4938(11) 0.8309(10) 0.4791(8) 0.025(4) Uani 1 1 d . . . . .
C12 C 0.5450(11) 0.7474(11) 0.4423(8) 0.029(4) Uani 1 1 d . . . . .
H12A H 0.530443 0.771376 0.392108 0.035 Uiso 1 1 calc R . . . .
H12B H 0.521252 0.695330 0.464493 0.035 Uiso 1 1 calc R . . . .
C13 C 0.7069(11) 0.6008(10) 0.4440(8) 0.028(4) Uani 1 1 d . . . . .
H13A H 0.730305 0.596157 0.394336 0.033 Uiso 1 1 calc R . . . .
H13B H 0.660759 0.569116 0.460389 0.033 Uiso 1 1 calc R . . . .
C14 C 0.7936(11) 0.5441(12) 0.4884(8) 0.027(4) Uani 1 1 d . . . . .
C15 C 0.8672(13) 0.4542(12) 0.4795(8) 0.038(5) Uani 1 1 d . . . . .
H15 H 0.867926 0.422330 0.444970 0.046 Uiso 1 1 calc R . . . .
C16 C 0.9408(12) 0.4138(12) 0.5254(8) 0.0292(11) Uani 1 1 d . . . . .
H16 H 0.996126 0.354625 0.518996 0.035 Uiso 1 1 calc R . . . .
C17 C 0.9383(12) 0.4543(12) 0.5796(9) 0.040(5) Uani 1 1 d . . . . .
H17 H 0.988357 0.422353 0.611262 0.047 Uiso 1 1 calc R . . . .
C18 C 0.8614(11) 0.5417(12) 0.5857(8) 0.0292(11) Uani 1 1 d . . . . .
H18 H 0.858103 0.570830 0.622754 0.035 Uiso 1 1 calc R . . . .
C19 C 0.6890(10) 0.7706(12) 0.3889(8) 0.031(4) Uani 1 1 d . . . . .
H19A H 0.668753 0.772653 0.343975 0.038 Uiso 1 1 calc R . . . .
H19B H 0.655138 0.838459 0.397250 0.038 Uiso 1 1 calc R . . . .
C20 C 0.7959(11) 0.7425(11) 0.3801(8) 0.035(4) Uani 1 1 d . . . . .
H20A H 0.829810 0.683822 0.358988 0.042 Uiso 1 1 calc R . . . .
H20B H 0.820356 0.724527 0.426939 0.042 Uiso 1 1 calc R . . . .
C21 C 0.8197(11) 0.8273(10) 0.3328(8) 0.030(4) Uani 1 1 d . . . . .
H21A H 0.766991 0.870940 0.300857 0.036 Uiso 1 1 calc R . . . .
H21B H 0.823325 0.867052 0.362231 0.036 Uiso 1 1 calc R . . . .
C22 C 0.9158(11) 0.7867(11) 0.2899(8) 0.027(4) Uani 1 1 d . . . . .
H22A H 0.907466 0.757524 0.254627 0.033 Uiso 1 1 calc R . . . .
H22B H 0.964621 0.732756 0.321540 0.033 Uiso 1 1 calc R . . . .
C23 C 0.8334(13) 1.0921(13) 0.3450(9) 0.041(5) Uani 1 1 d . . . . .
H23 H 0.868204 1.087091 0.381535 0.050 Uiso 1 1 calc R . . . .
C24 C 0.7433(17) 1.1683(13) 0.3378(11) 0.060(6) Uani 1 1 d . . . . .
H24 H 0.716313 1.216579 0.365665 0.072 Uiso 1 1 calc R . . . .
C25 C 0.6947(13) 1.1691(13) 0.2864(12) 0.058(6) Uani 1 1 d . . . . .
H25 H 0.630233 1.219288 0.279308 0.069 Uiso 1 1 calc R . . . .
C26 C 0.7348(13) 1.1002(12) 0.2440(10) 0.047(5) Uani 1 1 d . . . . .
H26 H 0.698834 1.100980 0.209941 0.057 Uiso 1 1 calc R . . . .
C27 C 0.8291(12) 1.0312(12) 0.2543(8) 0.033(4) Uani 1 1 d . . . . .
C28 C 0.8830(11) 0.9544(11) 0.2091(8) 0.034(4) Uani 1 1 d . . . . .
H28A H 0.835584 0.938104 0.194148 0.041 Uiso 1 1 calc R . . . .
H28B H 0.916600 0.981550 0.166171 0.041 Uiso 1 1 calc R . . . .
C29 C 1.0496(10) 0.8124(11) 0.2081(8) 0.0292(11) Uani 1 1 d . . . . .
H29A H 1.038200 0.775931 0.179829 0.035 Uiso 1 1 calc R . . . .
H29B H 1.071030 0.861990 0.175363 0.035 Uiso 1 1 calc R . . . .
C30 C 1.1266(11) 0.7426(12) 0.2566(8) 0.0292(11) Uani 1 1 d . . . . .
C31 C 1.1991(12) 0.6530(12) 0.2449(9) 0.037(4) Uani 1 1 d . . . . .
H31 H 1.201149 0.630574 0.204575 0.044 Uiso 1 1 calc R . . . .
C32 C 1.2674(13) 0.5976(14) 0.2926(9) 0.042(5) Uani 1 1 d . . . . .
H32 H 1.318056 0.535712 0.286016 0.051 Uiso 1 1 calc R . . . .
C33 C 1.2624(13) 0.6322(12) 0.3503(9) 0.039(5) Uani 1 1 d . . . . .
H33 H 1.309700 0.594045 0.383839 0.047 Uiso 1 1 calc R . . . .
C34 C 1.1893(12) 0.7217(12) 0.3596(9) 0.037(4) Uani 1 1 d . . . . .
H34 H 1.187045 0.744279 0.399865 0.044 Uiso 1 1 calc R . . . .
C35 C 0.7062(11) 0.7255(11) -0.0843(9) 0.032(4) Uani 1 1 d . . . . .
C36 C 0.6767(10) 0.6898(10) -0.1325(8) 0.023(4) Uani 1 1 d . . . . .
C37 C 0.7108(11) 0.6769(11) -0.1986(8) 0.0292(11) Uani 1 1 d . . . . .
H37 H 0.766366 0.687342 -0.223298 0.035 Uiso 1 1 calc R . . . .
C38 C 0.6559(11) 0.6466(12) -0.2274(8) 0.035(4) Uani 1 1 d . . . . .
H38 H 0.669835 0.634737 -0.273631 0.043 Uiso 1 1 calc R . . . .
C39 C 0.5814(11) 0.6361(11) -0.1822(8) 0.0292(11) Uani 1 1 d . . . . .
C40 C 0.5089(11) 0.6006(10) -0.1947(8) 0.028(4) Uani 1 1 d . . . . .
C41 C 0.6112(11) 0.9846(11) -0.0855(7) 0.027(4) Uani 1 1 d . . . . .
H41 H 0.613288 0.953267 -0.120877 0.032 Uiso 1 1 calc R . . . .
C42 C 0.5353(11) 1.0748(12) -0.0820(8) 0.0292(11) Uani 1 1 d . . . . .
H42 H 0.487264 1.106946 -0.115239 0.035 Uiso 1 1 calc R . . . .
C43 C 0.5309(12) 1.1182(12) -0.0273(9) 0.048(5) Uani 1 1 d . . . . .
H43 H 0.478991 1.180571 -0.023115 0.057 Uiso 1 1 calc R . . . .
C44 C 0.6034(12) 1.0694(12) 0.0213(9) 0.041(5) Uani 1 1 d . . . . .
H44 H 0.598726 1.096466 0.059871 0.049 Uiso 1 1 calc R . . . .
C45 C 0.6824(11) 0.9800(12) 0.0117(8) 0.0292(11) Uani 1 1 d . . . . .
C46 C 0.7669(11) 0.9236(11) 0.0567(8) 0.032(4) Uani 1 1 d . . . . .
H46A H 0.814744 0.953298 0.041295 0.038 Uiso 1 1 calc R . . . .
H46B H 0.743350 0.926898 0.106609 0.038 Uiso 1 1 calc R . . . .
C47 C 0.9220(9) 0.7680(10) 0.0625(8) 0.026(4) Uani 1 1 d . . . . .
H47A H 0.951051 0.816611 0.046206 0.032 Uiso 1 1 calc R . . . .
H47B H 0.929599 0.740312 0.113615 0.032 Uiso 1 1 calc R . . . .
C48 C 0.9755(11) 0.6863(12) 0.0234(8) 0.0292(11) Uani 1 1 d . . . . .
C49 C 1.0634(10) 0.6058(11) 0.0425(8) 0.028(4) Uani 1 1 d . . . . .
H49 H 1.089921 0.596537 0.084627 0.033 Uiso 1 1 calc R . . . .
C50 C 1.1105(12) 0.5407(12) -0.0001(8) 0.0292(11) Uani 1 1 d . . . . .
H50 H 1.172014 0.487257 0.011294 0.035 Uiso 1 1 calc R . . . .
C51 C 1.0711(13) 0.5508(12) -0.0583(9) 0.039(5) Uani 1 1 d . . . . .
H51 H 1.104022 0.506245 -0.088846 0.047 Uiso 1 1 calc R . . . .
C52 C 0.9800(12) 0.6294(11) -0.0717(8) 0.029(4) Uani 1 1 d . . . . .
H52 H 0.950049 0.635093 -0.111224 0.035 Uiso 1 1 calc R . . . .
C53 C 0.7599(11) 0.7606(11) 0.0987(7) 0.029(4) Uani 1 1 d . . . . .
H53A H 0.688812 0.801606 0.094594 0.035 Uiso 1 1 calc R . . . .
H53B H 0.777444 0.701234 0.080557 0.035 Uiso 1 1 calc R . . . .
C54 C 0.7767(12) 0.7275(12) 0.1750(8) 0.035(4) Uani 1 1 d . . . . .
H54A H 0.771624 0.783734 0.191940 0.043 Uiso 1 1 calc R . . . .
H54B H 0.843896 0.674794 0.181043 0.043 Uiso 1 1 calc R . . . .
C55 C 0.7025(11) 0.6878(11) 0.2206(8) 0.0292(11) Uani 1 1 d . . . . .
H55A H 0.723395 0.656232 0.269072 0.035 Uiso 1 1 calc R . . . .
H55B H 0.637223 0.743611 0.223519 0.035 Uiso 1 1 calc R . . . .
C56 C 0.6955(11) 0.6135(11) 0.1895(8) 0.031(4) Uani 1 1 d . . . . .
H56A H 0.762477 0.570077 0.173150 0.038 Uiso 1 1 calc R . . . .
H56B H 0.657799 0.649687 0.147387 0.038 Uiso 1 1 calc R . . . .
C57 C 0.5560(11) 0.6058(12) 0.2773(8) 0.034(4) Uani 1 1 d . . . . .
H57A H 0.566490 0.652210 0.296541 0.041 Uiso 1 1 calc R . . . .
H57B H 0.535761 0.561378 0.317158 0.041 Uiso 1 1 calc R . . . .
C58 C 0.4774(12) 0.6626(11) 0.2267(8) 0.027(4) Uani 1 1 d . . . . .
C59 C 0.4016(11) 0.7547(12) 0.2314(8) 0.0292(11) Uani 1 1 d . . . . .
H59 H 0.397035 0.787231 0.266712 0.035 Uiso 1 1 calc R . . . .
C60 C 0.3334(12) 0.7963(13) 0.1824(11) 0.050(6) Uani 1 1 d . . . . .
H60 H 0.280155 0.858833 0.183911 0.060 Uiso 1 1 calc R . . . .
C61 C 0.3414(12) 0.7478(13) 0.1307(11) 0.051(5) Uani 1 1 d . . . . .
H61 H 0.293896 0.776027 0.097360 0.061 Uiso 1 1 calc R . . . .
C62 C 0.4193(11) 0.6588(11) 0.1293(9) 0.032(4) Uani 1 1 d . . . . .
H62 H 0.426494 0.626576 0.093159 0.039 Uiso 1 1 calc R . . . .
C63 C 0.7201(11) 0.4638(10) 0.2855(8) 0.028(4) Uani 1 1 d . . . . .
H63A H 0.685653 0.437320 0.328160 0.033 Uiso 1 1 calc R . . . .
H63B H 0.761324 0.487368 0.300759 0.033 Uiso 1 1 calc R . . . .
C64 C 0.7843(11) 0.3825(12) 0.2467(8) 0.0292(11) Uani 1 1 d . . . . .
C65 C 0.8806(11) 0.3188(12) 0.2599(9) 0.037(4) Uani 1 1 d . . . . .
H65 H 0.911528 0.324501 0.294269 0.044 Uiso 1 1 calc R . . . .
C66 C 0.9285(14) 0.2486(14) 0.2224(10) 0.050(5) Uani 1 1 d . . . . .
H66 H 0.994396 0.203417 0.230865 0.059 Uiso 1 1 calc R . . . .
C67 C 0.8849(12) 0.2405(11) 0.1723(9) 0.042(5) Uani 1 1 d . . . . .
H67 H 0.919286 0.189794 0.146676 0.050 Uiso 1 1 calc R . . . .
C68 C 0.7886(11) 0.3084(11) 0.1595(8) 0.0292(11) Uani 1 1 d . . . . .
H68 H 0.758600 0.304793 0.123576 0.035 Uiso 1 1 calc R . . . .

loop_
_atom_site_aniso_label
_atom_site_aniso_U_11
_atom_site_aniso_U_22
_atom_site_aniso_U_33
_atom_site_aniso_U_23
_atom_site_aniso_U_13
_atom_site_aniso_U_12
Cu1 0.0267(11) 0.0299(12) 0.0282(12) -0.0081(9) -0.0023(9) -0.0202(10)
Cu2 0.0301(11) 0.0306(12) 0.0318(12) -0.0073(9) -0.0003(9) -0.0247(10)
Cu3 0.0295(12) 0.0309(12) 0.0333(12) -0.0052(9) -0.0033(9) -0.0231(10)
Cu4 0.0271(11) 0.0272(12) 0.0286(12) -0.0061(9) -0.0016(9) -0.0194(10)
Cl1 0.077(4) 0.079(4) 0.058(4) 0.009(3) -0.025(3) -0.061(4)
Cl2 0.035(3) 0.036(3) 0.062(3) -0.009(2) 0.002(2) -0.021(2)
Cl3 0.030(2) 0.044(3) 0.034(3) -0.012(2) -0.007(2) -0.010(2)
Cl4 0.039(3) 0.040(3) 0.044(3) -0.010(2) -0.003(2) -0.023(2)
S1 0.035(3) 0.043(3) 0.034(3) -0.013(2) 0.006(2) -0.033(2)
S2 0.032(2) 0.041(3) 0.031(3) -0.007(2) 0.001(2) -0.030(2)
O1 0.040(7) 0.053(8) 0.031(7) -0.002(6) -0.011(5) -0.034(6)
O2 0.038(7) 0.029(7) 0.040(7) -0.006(5) -0.002(6) -0.017(6)
O3 0.038(2) 0.039(2) 0.033(2) -0.0085(18) 0.0014(19) -0.033(2)
O4 0.038(2) 0.039(2) 0.033(2) -0.0085(18) 0.0014(19) -0.033(2)
O5 0.038(2) 0.039(2) 0.033(2) -0.0085(18) 0.0014(19) -0.033(2)
O6 0.038(2) 0.039(2) 0.033(2) -0.0085(18) 0.0014(19) -0.033(2)
O7 0.047(7) 0.040(7) 0.022(6) -0.002(5) -0.007(5) -0.027(6)
O8 0.055(7) 0.034(7) 0.025(6) 0.005(5) 0.002(6) -0.030(6)
O9 0.038(2) 0.039(2) 0.033(2) -0.0085(18) 0.0014(19) -0.033(2)
O10 0.038(2) 0.039(2) 0.033(2) -0.0085(18) 0.0014(19) -0.033(2)
O11 0.038(2) 0.039(2) 0.033(2) -0.0085(18) 0.0014(19) -0.033(2)
O12 0.038(2) 0.039(2) 0.033(2) -0.0085(18) 0.0014(19) -0.033(2)
O13 0.052(8) 0.102(11) 0.047(8) -0.011(7) -0.023(7) -0.044(8)
O14 0.169(19) 0.44(4) 0.093(14) 0.122(18) -0.092(14) -0.26(3)
O15 0.15(2) 0.23(3) 0.40(4) -0.19(3) -0.10(3) -0.02(2)
O16 0.194(19) 0.133(15) 0.145(15) 0.099(13) -0.128(15) -0.149(16)
O17 0.103(11) 0.040(8) 0.099(11) 0.012(7) -0.034(9) -0.057(9)
O18 0.059(10) 0.101(12) 0.073(10) -0.016(8) -0.006(8) -0.044(9)
O19 0.085(10) 0.057(9) 0.071(9) -0.032(7) 0.010(8) -0.041(8)
O20 0.067(10) 0.124(14) 0.088(11) -0.050(9) 0.031(9) -0.063(10)
O21 0.077(10) 0.058(10) 0.109(12) -0.009(8) -0.025(9) -0.044(9)
O22 0.054(8) 0.060(9) 0.031(7) 0.001(6) -0.015(6) -0.028(7)
O23 0.081(10) 0.082(10) 0.037(8) -0.021(7) -0.013(7) -0.032(9)
O24 0.053(9) 0.079(10) 0.049(8) -0.021(7) 0.017(7) -0.027(8)
O25 0.068(9) 0.072(10) 0.037(8) -0.012(6) -0.014(7) -0.036(8)
O26 0.050(8) 0.095(11) 0.061(9) -0.038(8) 0.026(7) -0.039(8)
O27 0.064(9) 0.070(10) 0.124(12) -0.033(8) 0.012(8) -0.063(9)
O28 0.031(7) 0.043(8) 0.087(10) -0.006(7) -0.023(7) -0.007(7)
O29 0.089(11) 0.121(14) 0.043(9) -0.014(8) 0.003(8) -0.086(10)
O30 0.076(10) 0.044(8) 0.036(7) -0.016(6) 0.004(7) -0.034(7)
N1 0.019(7) 0.013(8) 0.041(9) -0.003(6) -0.016(7) -0.004(6)
N2 0.022(7) 0.019(8) 0.032(8) -0.006(6) 0.012(6) -0.009(6)
N3 0.023(7) 0.026(8) 0.028(8) -0.012(6) 0.004(6) -0.016(6)
N4 0.037(5) 0.016(4) 0.034(5) -0.006(3) 0.001(4) -0.020(4)
N5 0.038(8) 0.019(7) 0.019(7) 0.000(6) -0.006(6) -0.021(7)
N6 0.051(9) 0.038(9) 0.019(8) 0.005(7) -0.009(7) -0.038(8)
N7 0.037(5) 0.016(4) 0.034(5) -0.006(3) 0.001(4) -0.020(4)
N8 0.027(7) 0.018(7) 0.027(8) -0.007(6) -0.003(6) -0.014(6)
N9 0.036(9) 0.035(9) 0.026(8) -0.004(7) 0.007(7) -0.032(8)
N10 0.041(8) 0.019(8) 0.017(7) -0.010(6) 0.008(6) -0.021(7)
N11 0.018(7) 0.014(7) 0.042(8) -0.002(6) 0.011(6) -0.012(6)
N12 0.037(5) 0.016(4) 0.034(5) -0.006(3) 0.001(4) -0.020(4)
C1 0.031(9) 0.023(9) 0.022(9) -0.008(7) 0.000(8) -0.009(8)
C2 0.034(10) 0.033(10) 0.031(10) -0.005(8) 0.009(8) -0.030(9)
C3 0.023(9) 0.036(10) 0.021(9) -0.002(7) 0.005(7) -0.024(8)
C4 0.032(10) 0.058(12) 0.029(10) -0.015(9) 0.004(8) -0.030(10)
C5 0.022(9) 0.040(10) 0.008(8) -0.002(7) 0.000(7) -0.019(8)
C6 0.041(10) 0.028(10) 0.020(9) -0.012(7) 0.002(8) -0.020(9)
C7 0.050(12) 0.029(11) 0.036(11) -0.011(9) -0.002(9) -0.032(10)
C8 0.025(10) 0.011(9) 0.037(11) 0.002(7) 0.003(8) -0.007(8)
C9 0.034(10) 0.029(11) 0.027(10) 0.012(8) -0.017(9) -0.014(9)
C10 0.047(12) 0.025(11) 0.050(12) -0.001(9) -0.013(10) -0.025(10)
C11 0.019(9) 0.006(9) 0.042(11) -0.001(7) -0.004(8) 0.000(8)
C12 0.037(10) 0.028(10) 0.037(10) 0.001(8) -0.008(8) -0.027(9)
C13 0.033(10) 0.018(9) 0.036(10) -0.010(8) 0.015(8) -0.019(8)
C14 0.027(9) 0.029(11) 0.034(10) 0.003(8) -0.009(8) -0.023(9)
C15 0.059(12) 0.026(11) 0.036(11) -0.008(8) 0.012(9) -0.030(10)
C16 0.030(3) 0.035(3) 0.035(3) -0.005(2) -0.001(2) -0.026(2)
C17 0.039(11) 0.034(11) 0.048(12) 0.000(9) 0.005(9) -0.026(10)
C18 0.030(3) 0.035(3) 0.035(3) -0.005(2) -0.001(2) -0.026(2)
C19 0.018(9) 0.041(11) 0.035(10) -0.012(8) 0.001(8) -0.011(8)
C20 0.051(11) 0.022(10) 0.032(10) 0.003(8) -0.002(9) -0.020(9)
C21 0.044(11) 0.020(9) 0.037(10) 0.001(8) -0.011(9) -0.024(9)
C22 0.040(10) 0.028(10) 0.027(10) -0.003(8) -0.018(8) -0.022(9)
C23 0.039(12) 0.034(12) 0.062(13) -0.032(10) 0.022(10) -0.023(10)
C24 0.076(17) 0.021(12) 0.075(16) -0.003(11) 0.004(14) -0.021(13)
C25 0.027(11) 0.019(12) 0.093(18) 0.018(12) 0.007(12) -0.004(10)
C26 0.034(11) 0.015(11) 0.082(15) 0.004(10) -0.001(11) -0.011(10)
C27 0.038(11) 0.028(11) 0.031(11) 0.001(8) 0.007(9) -0.020(10)
C28 0.026(9) 0.036(11) 0.045(11) 0.010(9) -0.015(9) -0.024(9)
C29 0.030(3) 0.035(3) 0.035(3) -0.005(2) -0.001(2) -0.026(2)
C30 0.030(3) 0.035(3) 0.035(3) -0.005(2) -0.001(2) -0.026(2)
C31 0.029(10) 0.034(11) 0.057(13) -0.020(9) 0.008(10) -0.021(9)
C32 0.042(12) 0.058(13) 0.044(12) -0.012(11) 0.010(10) -0.041(11)
C33 0.040(11) 0.030(11) 0.051(13) -0.005(9) -0.001(9) -0.020(10)
C34 0.033(10) 0.039(12) 0.052(12) -0.005(9) -0.005(9) -0.030(10)
C35 0.037(10) 0.020(10) 0.047(12) -0.004(8) -0.006(9) -0.020(9)
C36 0.020(8) 0.019(9) 0.030(10) 0.007(7) -0.004(7) -0.013(7)
C37 0.030(3) 0.035(3) 0.035(3) -0.005(2) -0.001(2) -0.026(2)
C38 0.037(10) 0.051(12) 0.025(10) -0.010(8) 0.013(8) -0.030(10)
C39 0.030(3) 0.035(3) 0.035(3) -0.005(2) -0.001(2) -0.026(2)
C40 0.028(9) 0.010(9) 0.038(11) -0.005(7) -0.008(8) -0.001(8)
C41 0.037(10) 0.028(10) 0.021(9) 0.001(7) 0.009(8) -0.026(9)
C42 0.030(3) 0.035(3) 0.035(3) -0.005(2) -0.001(2) -0.026(2)
C43 0.030(11) 0.024(11) 0.048(12) 0.008(9) 0.013(10) 0.007(9)
C44 0.048(12) 0.024(11) 0.053(13) -0.009(9) 0.013(10) -0.024(10)
C45 0.030(3) 0.035(3) 0.035(3) -0.005(2) -0.001(2) -0.026(2)
C46 0.036(10) 0.037(11) 0.040(11) -0.011(8) 0.000(8) -0.030(9)
C47 0.011(8) 0.025(10) 0.036(10) 0.001(8) -0.006(7) -0.004(8)
C48 0.030(3) 0.035(3) 0.035(3) -0.005(2) -0.001(2) -0.026(2)
C49 0.010(8) 0.025(10) 0.049(11) 0.001(8) -0.009(8) -0.011(8)
C50 0.030(3) 0.035(3) 0.035(3) -0.005(2) -0.001(2) -0.026(2)
C51 0.047(12) 0.038(12) 0.043(12) -0.009(9) 0.010(10) -0.033(11)
C52 0.044(11) 0.024(10) 0.029(10) -0.006(8) 0.011(9) -0.028(10)
C53 0.042(10) 0.045(11) 0.007(9) 0.002(7) -0.004(7) -0.029(9)
C54 0.055(11) 0.035(11) 0.033(11) -0.007(8) 0.004(9) -0.038(10)
C55 0.030(3) 0.035(3) 0.035(3) -0.005(2) -0.001(2) -0.026(2)
C56 0.026(9) 0.039(11) 0.033(10) -0.002(8) 0.004(8) -0.024(9)
C57 0.052(12) 0.047(12) 0.018(9) -0.013(8) 0.015(9) -0.037(10)
C58 0.046(11) 0.031(11) 0.014(9) 0.006(8) -0.009(8) -0.029(9)
C59 0.030(3) 0.035(3) 0.035(3) -0.005(2) -0.001(2) -0.026(2)
C60 0.030(11) 0.028(11) 0.101(17) -0.025(11) 0.007(11) -0.017(9)
C61 0.025(10) 0.031(12) 0.093(16) 0.000(11) -0.016(11) -0.012(10)
C62 0.014(9) 0.025(10) 0.046(11) 0.012(8) -0.015(9) -0.006(8)
C63 0.028(9) 0.026(10) 0.036(10) 0.004(8) -0.005(8) -0.023(8)
C64 0.030(3) 0.035(3) 0.035(3) -0.005(2) -0.001(2) -0.026(2)
C65 0.023(10) 0.046(12) 0.042(11) -0.006(9) -0.007(9) -0.016(9)
C66 0.041(12) 0.047(14) 0.063(14) 0.000(11) -0.016(11) -0.023(11)
C67 0.041(11) 0.022(10) 0.057(13) -0.021(9) 0.017(10) -0.010(9)
C68 0.030(3) 0.035(3) 0.035(3) -0.005(2) -0.001(2) -0.026(2)

loop_
_atom_type_symbol
_atom_type_description
_atom_type_scat_dispersion_real
_atom_type_scat_dispersion_imag
_atom_type_scat_source
C C 0.0033 0.0016 'International Tables Vol C Tables 4.2.6.8 and 6.1.1.4'
H H 0.0000 0.0000 'International Tables Vol C Tables 4.2.6.8 and 6.1.1.4'
Cl Cl 0.1484 0.1585 'International Tables Vol C Tables 4.2.6.8 and 6.1.1.4'
Cu Cu 0.3201 1.2651 'International Tables Vol C Tables 4.2.6.8 and 6.1.1.4'
N N 0.0061 0.0033 'International Tables Vol C Tables 4.2.6.8 and 6.1.1.4'
O O 0.0106 0.0060 'International Tables Vol C Tables 4.2.6.8 and 6.1.1.4'
S S 0.1246 0.1234 'International Tables Vol C Tables 4.2.6.8 and 6.1.1.4'

loop_
_geom_angle_atom_site_label_1
_geom_angle_atom_site_label_2
_geom_angle_atom_site_label_3
_geom_angle
_geom_angle_site_symmetry_1
_geom_angle_site_symmetry_3
_geom_angle_publ_flag
O5 Cu1 O1 107.4(4) . . ?
O5 Cu1 N1 95.0(5) . . ?
O5 Cu1 N2 158.7(4) . . ?
O5 Cu1 N3 98.1(5) . . ?
N1 Cu1 O1 85.9(4) . . ?
N1 Cu1 N2 84.1(5) . . ?
N2 Cu1 O1 93.8(4) . . ?
N3 Cu1 O1 87.4(4) . . ?
N3 Cu1 N1 166.6(5) . . ?
N3 Cu1 N2 84.7(5) . . ?
O4 Cu2 O2 86.3(4) 2_776 . ?
O4 Cu2 N4 97.9(5) 2_776 . ?
O4 Cu2 N5 160.8(4) 2_776 . ?
N4 Cu2 O2 94.1(4) . . ?
N4 Cu2 N5 82.2(5) . . ?
N5 Cu2 O2 112.9(4) . . ?
N6 Cu2 O2 92.8(4) . . ?
N6 Cu2 O4 94.1(5) . 2_776 ?
N6 Cu2 N4 166.6(6) . . ?
N6 Cu2 N5 84.5(5) . . ?
O12 Cu3 O7 88.4(4) 2_665 . ?
O12 Cu3 N8 163.4(4) 2_665 . ?
O12 Cu3 N9 95.9(5) 2_665 . ?
N7 Cu3 O7 93.6(4) . . ?
N7 Cu3 O12 98.4(5) . 2_665 ?
N7 Cu3 N8 83.1(5) . . ?
N7 Cu3 N9 164.8(5) . . ?
N8 Cu3 O7 108.1(4) . . ?
N9 Cu3 O7 91.8(4) . . ?
N9 Cu3 N8 81.8(5) . . ?
O9 Cu4 O8 109.2(4) . . ?
O9 Cu4 N10 96.7(5) . . ?
O9 Cu4 N11 155.1(4) . . ?
O9 Cu4 N12 98.8(5) . . ?
N10 Cu4 O8 88.6(4) . . ?
N10 Cu4 N11 83.3(5) . . ?
N11 Cu4 O8 95.6(4) . . ?
N12 Cu4 O8 87.2(4) . . ?
N12 Cu4 N10 164.4(5) . . ?
N12 Cu4 N11 82.2(5) . . ?
O13 Cl1 O15 105.6(13) . . ?
O14 Cl1 O13 115.5(10) . . ?
O14 Cl1 O15 101.5(17) . . ?
O14 Cl1 O16 112.6(13) . . ?
O16 Cl1 O13 116.1(9) . . ?
O16 Cl1 O15 103.2(17) . . ?
O17 Cl2 O18 110.4(8) . . ?
O17 Cl2 O19 109.4(8) . . ?
O18 Cl2 O19 109.0(8) . . ?
O20 Cl2 O17 109.1(9) . . ?
O20 Cl2 O18 108.6(8) . . ?
O20 Cl2 O19 110.3(8) . . ?
O22 Cl3 O21 109.4(8) . . ?
O23 Cl3 O21 110.5(8) . . ?
O23 Cl3 O22 110.7(7) . . ?
O23 Cl3 O24 108.5(8) . . ?
O24 Cl3 O21 108.0(8) . . ?
O24 Cl3 O22 109.8(7) . . ?
O26 Cl4 O25 108.8(7) . . ?
O26 Cl4 O27 108.7(8) . . ?
O27 Cl4 O25 107.4(8) . . ?
O28 Cl4 O25 110.2(8) . . ?
O28 Cl4 O26 109.4(8) . . ?
O28 Cl4 O27 112.4(8) . . ?
C5 S1 C2 90.1(7) . . ?
C39 S2 C36 90.2(7) . . ?
Cu1 O1 H1A 109.7 . . ?
Cu1 O1 H1B 109.1 . . ?
H1A O1 H1B 104.2 . . ?
Cu2 O2 H2A 110.3 . . ?
Cu2 O2 H2B 111.1 . . ?
H2A O2 H2B 103.0 . . ?
C6 O4 Cu2 106.1(9) . 2_776 ?
C1 O5 Cu1 114.0(9) . . ?
Cu3 O7 H7A 111.1 . . ?
Cu3 O7 H7B 113.4 . . ?
H7A O7 H7B 100.7 . . ?
Cu4 O8 H8A 110.5 . . ?
Cu4 O8 H8B 109.8 . . ?
H8A O8 H8B 103.4 . . ?
C35 O9 Cu4 110.8(10) . . ?
C40 O12 Cu3 105.3(9) . 2_665 ?
H29C O29 H29D 104.5 . . ?
H30A O30 H30B 104.6 . . ?
C7 N1 Cu1 125.9(12) . . ?
C7 N1 C11 121.9(13) . . ?
C11 N1 Cu1 112.0(10) . . ?
C12 N2 Cu1 105.7(8) . . ?
C13 N2 Cu1 107.2(9) . . ?
C13 N2 C12 114.3(11) . . ?
C13 N2 C19 113.1(11) . . ?
C19 N2 Cu1 110.9(9) . . ?
C19 N2 C12 105.4(10) . . ?
C14 N3 Cu1 113.8(10) . . ?
C18 N3 Cu1 128.8(11) . . ?
C18 N3 C14 117.4(13) . . ?
C30 N4 Cu2 113.6(11) . . ?
C34 N4 Cu2 129.1(11) . . ?
C34 N4 C30 117.1(14) . . ?
C22 N5 Cu2 111.3(8) . . ?
C28 N5 Cu2 108.2(9) . . ?
C28 N5 C22 113.0(11) . . ?
C28 N5 C29 113.9(11) . . ?
C29 N5 Cu2 102.4(9) . . ?
C29 N5 C22 107.5(11) . . ?
C23 N6 Cu2 130.1(13) . . ?
C23 N6 C27 116.9(15) . . ?
C27 N6 Cu2 112.8(11) . . ?
C64 N7 Cu3 115.4(10) . . ?
C68 N7 Cu3 126.8(11) . . ?
C68 N7 C64 117.1(13) . . ?
C56 N8 Cu3 107.0(8) . . ?
C57 N8 Cu3 105.9(9) . . ?
C57 N8 C56 111.6(11) . . ?
C57 N8 C63 114.8(12) . . ?
C63 N8 Cu3 107.1(9) . . ?
C63 N8 C56 109.9(11) . . ?
C58 N9 Cu3 113.3(11) . . ?
C62 N9 Cu3 127.5(12) . . ?
C62 N9 C58 119.0(15) . . ?
C48 N10 Cu4 115.1(10) . . ?
C52 N10 Cu4 128.3(11) . . ?
C52 N10 C48 116.5(14) . . ?
C46 N11 Cu4 109.3(9) . . ?
C46 N11 C47 114.2(11) . . ?
C46 N11 C53 111.0(11) . . ?
C47 N11 Cu4 107.6(8) . . ?
C47 N11 C53 110.7(11) . . ?
C53 N11 Cu4 103.4(8) . . ?
C41 N12 Cu4 126.0(10) . . ?
C41 N12 C45 119.6(13) . . ?
C45 N12 Cu4 114.2(11) . . ?
O5 C1 C2 113.9(12) . . ?
O6 C1 O5 124.2(14) . . ?
O6 C1 C2 121.9(13) . . ?
C1 C2 S1 118.3(10) . . ?
C3 C2 S1 112.1(11) . . ?
C3 C2 C1 129.6(13) . . ?
C2 C3 H3 123.5 . . ?
C2 C3 C4 113.0(12) . . ?
C4 C3 H3 123.5 . . ?
C3 C4 H4 124.7 . . ?
C5 C4 C3 110.5(13) . . ?
C5 C4 H4 124.7 . . ?
C4 C5 S1 114.3(12) . . ?
C4 C5 C6 124.1(13) . . ?
C6 C5 S1 121.5(10) . . ?
O3 C6 O4 125.3(13) . . ?
O3 C6 C5 119.8(12) . . ?
O4 C6 C5 114.8(12) . . ?
N1 C7 H7 119.9 . . ?
N1 C7 C8 120.2(15) . . ?
C8 C7 H7 119.9 . . ?
C7 C8 H8 120.7 . . ?
C9 C8 C7 118.6(15) . . ?
C9 C8 H8 120.7 . . ?
C8 C9 H9 121.0 . . ?
C10 C9 C8 118.1(16) . . ?
C10 C9 H9 121.0 . . ?
C9 C10 H10 119.0 . . ?
C11 C10 C9 122.1(17) . . ?
C11 C10 H10 119.0 . . ?
N1 C11 C10 119.1(15) . . ?
N1 C11 C12 117.4(13) . . ?
C10 C11 C12 123.0(16) . . ?
N2 C12 H12A 109.7 . . ?
N2 C12 H12B 109.7 . . ?
C11 C12 N2 109.6(12) . . ?
C11 C12 H12A 109.7 . . ?
C11 C12 H12B 109.7 . . ?
H12A C12 H12B 108.2 . . ?
N2 C13 H13A 108.8 . . ?
N2 C13 H13B 108.8 . . ?
N2 C13 C14 113.8(12) . . ?
H13A C13 H13B 107.7 . . ?
C14 C13 H13A 108.8 . . ?
C14 C13 H13B 108.8 . . ?
N3 C14 C13 113.1(14) . . ?
C15 C14 N3 123.7(15) . . ?
C15 C14 C13 123.1(15) . . ?
C14 C15 H15 122.8 . . ?
C14 C15 C16 114.4(15) . . ?
C16 C15 H15 122.8 . . ?
C15 C16 H16 117.9 . . ?
C17 C16 C15 124.3(17) . . ?
C17 C16 H16 117.9 . . ?
C16 C17 H17 121.4 . . ?
C18 C17 C16 117.1(17) . . ?
C18 C17 H17 121.4 . . ?
N3 C18 H18 118.6 . . ?
C17 C18 N3 122.9(15) . . ?
C17 C18 H18 118.6 . . ?
N2 C19 H19A 108.2 . . ?
N2 C19 H19B 108.2 . . ?
H19A C19 H19B 107.4 . . ?
C20 C19 N2 116.2(12) . . ?
C20 C19 H19A 108.2 . . ?
C20 C19 H19B 108.2 . . ?
C19 C20 H20A 109.4 . . ?
C19 C20 H20B 109.4 . . ?
C19 C20 C21 111.2(13) . . ?
H20A C20 H20B 108.0 . . ?
C21 C20 H20A 109.4 . . ?
C21 C20 H20B 109.4 . . ?
C20 C21 H21A 109.7 . . ?
C20 C21 H21B 109.7 . . ?
H21A C21 H21B 108.2 . . ?
C22 C21 C20 110.0(12) . . ?
C22 C21 H21A 109.7 . . ?
C22 C21 H21B 109.7 . . ?
N5 C22 H22A 108.7 . . ?
N5 C22 H22B 108.7 . . ?
C21 C22 N5 114.2(12) . . ?
C21 C22 H22A 108.7 . . ?
C21 C22 H22B 108.7 . . ?
H22A C22 H22B 107.6 . . ?
N6 C23 H23 116.2 . . ?
N6 C23 C24 128(2) . . ?
C24 C23 H23 116.2 . . ?
C23 C24 H24 123.2 . . ?
C23 C24 C25 113.5(19) . . ?
C25 C24 H24 123.2 . . ?
C24 C25 H25 118.2 . . ?
C24 C25 C26 123.6(19) . . ?
C26 C25 H25 118.2 . . ?
C25 C26 H26 121.9 . . ?
C27 C26 C25 116.2(19) . . ?
C27 C26 H26 121.9 . . ?
N6 C27 C28 116.8(15) . . ?
C26 C27 N6 121.9(16) . . ?
C26 C27 C28 121.3(17) . . ?
N5 C28 C27 109.1(13) . . ?
N5 C28 H28A 109.9 . . ?
N5 C28 H28B 109.9 . . ?
C27 C28 H28A 109.9 . . ?
C27 C28 H28B 109.9 . . ?
H28A C28 H28B 108.3 . . ?
N5 C29 H29A 109.9 . . ?
N5 C29 H29B 109.9 . . ?
H29A C29 H29B 108.3 . . ?
C30 C29 N5 109.1(12) . . ?
C30 C29 H29A 109.9 . . ?
C30 C29 H29B 109.9 . . ?
N4 C30 C29 112.6(14) . . ?
N4 C30 C31 122.8(15) . . ?
C31 C30 C29 124.5(15) . . ?
C30 C31 H31 120.8 . . ?
C32 C31 C30 118.4(17) . . ?
C32 C31 H31 120.8 . . ?
C31 C32 H32 120.3 . . ?
C31 C32 C33 119.3(18) . . ?
C33 C32 H32 120.3 . . ?
C32 C33 H33 119.9 . . ?
C34 C33 C32 120.2(18) . . ?
C34 C33 H33 119.9 . . ?
N4 C34 C33 122.2(16) . . ?
N4 C34 H34 118.9 . . ?
C33 C34 H34 118.9 . . ?
O9 C35 C36 113.4(14) . . ?
O10 C35 O9 122.9(15) . . ?
O10 C35 C36 123.5(13) . . ?
C35 C36 S2 117.1(11) . . ?
C37 C36 S2 110.6(11) . . ?
C37 C36 C35 132.2(13) . . ?
C36 C37 H37 123.5 . . ?
C36 C37 C38 113.1(13) . . ?
C38 C37 H37 123.5 . . ?
C37 C38 H38 123.8 . . ?
C39 C38 C37 112.4(14) . . ?
C39 C38 H38 123.8 . . ?
C38 C39 S2 113.6(12) . . ?
C38 C39 C40 126.7(14) . . ?
C40 C39 S2 119.6(11) . . ?
O11 C40 C39 118.0(13) . . ?
O12 C40 O11 122.9(14) . . ?
O12 C40 C39 119.1(13) . . ?
N12 C41 H41 118.3 . . ?
N12 C41 C42 123.3(15) . . ?
C42 C41 H41 118.3 . . ?
C41 C42 H42 121.2 . . ?
C41 C42 C43 117.6(16) . . ?
C43 C42 H42 121.2 . . ?
C42 C43 H43 119.9 . . ?
C42 C43 C44 120.3(16) . . ?
C44 C43 H43 119.9 . . ?
C43 C44 H44 120.6 . . ?
C45 C44 C43 118.8(16) . . ?
C45 C44 H44 120.6 . . ?
N12 C45 C44 120.1(15) . . ?
N12 C45 C46 115.5(14) . . ?
C44 C45 C46 124.4(15) . . ?
N11 C46 C45 109.5(12) . . ?
N11 C46 H46A 109.8 . . ?
N11 C46 H46B 109.8 . . ?
C45 C46 H46A 109.8 . . ?
C45 C46 H46B 109.8 . . ?
H46A C46 H46B 108.2 . . ?
N11 C47 H47A 109.4 . . ?
N11 C47 H47B 109.4 . . ?
H47A C47 H47B 108.0 . . ?
C48 C47 N11 111.0(12) . . ?
C48 C47 H47A 109.4 . . ?
C48 C47 H47B 109.4 . . ?
N10 C48 C47 114.5(14) . . ?
N10 C48 C49 121.8(15) . . ?
C49 C48 C47 123.6(15) . . ?
C48 C49 H49 120.5 . . ?
C50 C49 C48 119.0(16) . . ?
C50 C49 H49 120.5 . . ?
C49 C50 H50 119.6 . . ?
C51 C50 C49 120.8(17) . . ?
C51 C50 H50 119.6 . . ?
C50 C51 H51 121.4 . . ?
C50 C51 C52 117.1(16) . . ?
C52 C51 H51 121.4 . . ?
N10 C52 C51 124.5(16) . . ?
N10 C52 H52 117.8 . . ?
C51 C52 H52 117.8 . . ?
N11 C53 H53A 108.0 . . ?
N11 C53 H53B 108.0 . . ?
H53A C53 H53B 107.2 . . ?
C54 C53 N11 117.4(12) . . ?
C54 C53 H53A 108.0 . . ?
C54 C53 H53B 108.0 . . ?
C53 C54 H54A 109.1 . . ?
C53 C54 H54B 109.1 . . ?
C53 C54 C55 112.5(13) . . ?
H54A C54 H54B 107.8 . . ?
C55 C54 H54A 109.1 . . ?
C55 C54 H54B 109.1 . . ?
C54 C55 H55A 109.5 . . ?
C54 C55 H55B 109.5 . . ?
H55A C55 H55B 108.0 . . ?
C56 C55 C54 110.9(12) . . ?
C56 C55 H55A 109.5 . . ?
C56 C55 H55B 109.5 . . ?
N8 C56 H56A 108.4 . . ?
N8 C56 H56B 108.4 . . ?
C55 C56 N8 115.7(12) . . ?
C55 C56 H56A 108.4 . . ?
C55 C56 H56B 108.4 . . ?
H56A C56 H56B 107.4 . . ?
N8 C57 H57A 109.9 . . ?
N8 C57 H57B 109.9 . . ?
N8 C57 C58 108.9(12) . . ?
H57A C57 H57B 108.3 . . ?
C58 C57 H57A 109.9 . . ?
C58 C57 H57B 109.9 . . ?
N9 C58 C57 114.2(14) . . ?
N9 C58 C59 122.3(15) . . ?
C59 C58 C57 123.5(14) . . ?
C58 C59 H59 121.6 . . ?
C60 C59 C58 116.8(16) . . ?
C60 C59 H59 121.6 . . ?
C59 C60 H60 119.6 . . ?
C59 C60 C61 120.9(17) . . ?
C61 C60 H60 119.6 . . ?
C60 C61 H61 120.9 . . ?
C62 C61 C60 118.2(18) . . ?
C62 C61 H61 120.9 . . ?
N9 C62 C61 122.9(18) . . ?
N9 C62 H62 118.6 . . ?
C61 C62 H62 118.6 . . ?
N8 C63 H63A 109.5 . . ?
N8 C63 H63B 109.5 . . ?
N8 C63 C64 110.7(12) . . ?
H63A C63 H63B 108.1 . . ?
C64 C63 H63A 109.5 . . ?
C64 C63 H63B 109.5 . . ?
N7 C64 C63 112.9(13) . . ?
N7 C64 C65 123.2(15) . . ?
C65 C64 C63 123.9(15) . . ?
C64 C65 H65 121.2 . . ?
C66 C65 C64 117.6(17) . . ?
C66 C65 H65 121.2 . . ?
C65 C66 H66 119.2 . . ?
C65 C66 C67 121.6(17) . . ?
C67 C66 H66 119.2 . . ?
C66 C67 H67 120.7 . . ?
C66 C67 C68 118.6(16) . . ?
C68 C67 H67 120.7 . . ?
N7 C68 C67 121.9(15) . . ?
N7 C68 H68 119.1 . . ?
C67 C68 H68 119.1 . . ?

loop_
_geom_bond_atom_site_label_1
_geom_bond_atom_site_label_2
_geom_bond_distance
_geom_bond_site_symmetry_2
_geom_bond_publ_flag
Cu1 O1 2.389(9) . ?
Cu1 O5 1.952(10) . ?
Cu1 N1 2.003(12) . ?
Cu1 N2 2.013(12) . ?
Cu1 N3 1.980(12) . ?
Cu2 O2 2.312(9) . ?
Cu2 O4 1.989(9) 2_776 ?
Cu2 N4 1.991(13) . ?
Cu2 N5 2.036(11) . ?
Cu2 N6 1.987(14) . ?
Cu3 O7 2.273(9) . ?
Cu3 O12 2.010(9) 2_665 ?
Cu3 N7 1.974(12) . ?
Cu3 N8 2.036(11) . ?
Cu3 N9 2.011(13) . ?
Cu4 O8 2.351(9) . ?
Cu4 O9 1.961(10) . ?
Cu4 N10 1.995(12) . ?
Cu4 N11 2.014(13) . ?
Cu4 N12 1.979(12) . ?
Cl1 O13 1.414(11) . ?
Cl1 O14 1.313(15) . ?
Cl1 O15 1.42(2) . ?
Cl1 O16 1.343(13) . ?
Cl2 O17 1.459(11) . ?
Cl2 O18 1.463(13) . ?
Cl2 O19 1.468(12) . ?
Cl2 O20 1.423(12) . ?
Cl3 O21 1.470(12) . ?
Cl3 O22 1.448(11) . ?
Cl3 O23 1.439(12) . ?
Cl3 O24 1.445(12) . ?
Cl4 O25 1.464(11) . ?
Cl4 O26 1.428(11) . ?
Cl4 O27 1.462(11) . ?
Cl4 O28 1.424(11) . ?
S1 C2 1.740(14) . ?
S1 C5 1.687(14) . ?
S2 C36 1.763(13) . ?
S2 C39 1.684(16) . ?
O1 H1A 0.8724 . ?
O1 H1B 0.8756 . ?
O2 H2A 0.8985 . ?
O2 H2B 0.9003 . ?
O3 C6 1.250(15) . ?
O4 C6 1.283(15) . ?
O5 C1 1.297(16) . ?
O6 C1 1.239(15) . ?
O7 H7A 0.9269 . ?
O7 H7B 0.9315 . ?
O8 H8A 0.8894 . ?
O8 H8B 0.8893 . ?
O9 C35 1.317(16) . ?
O10 C35 1.243(16) . ?
O11 C40 1.298(16) . ?
O12 C40 1.261(16) . ?
O29 H29C 0.8698 . ?
O29 H29D 0.8702 . ?
O30 H30A 0.8688 . ?
O30 H30B 0.8698 . ?
N1 C7 1.314(18) . ?
N1 C11 1.339(18) . ?
N2 C12 1.513(18) . ?
N2 C13 1.462(17) . ?
N2 C19 1.486(17) . ?
N3 C14 1.391(18) . ?
N3 C18 1.367(18) . ?
N4 C30 1.372(18) . ?
N4 C34 1.337(18) . ?
N5 C22 1.534(16) . ?
N5 C28 1.491(18) . ?
N5 C29 1.509(17) . ?
N6 C23 1.309(18) . ?
N6 C27 1.372(19) . ?
N7 C64 1.374(18) . ?
N7 C68 1.338(17) . ?
N8 C56 1.548(16) . ?
N8 C57 1.471(17) . ?
N8 C63 1.479(18) . ?
N9 C58 1.363(18) . ?
N9 C62 1.321(18) . ?
N10 C48 1.349(18) . ?
N10 C52 1.333(17) . ?
N11 C46 1.479(17) . ?
N11 C47 1.506(17) . ?
N11 C53 1.524(16) . ?
N12 C41 1.369(18) . ?
N12 C45 1.375(18) . ?
C1 C2 1.50(2) . ?
C2 C3 1.355(18) . ?
C3 H3 0.9500 . ?
C3 C4 1.41(2) . ?
C4 H4 0.9500 . ?
C4 C5 1.378(19) . ?
C5 C6 1.53(2) . ?
C7 H7 0.9500 . ?
C7 C8 1.41(2) . ?
C8 H8 0.9500 . ?
C8 C9 1.38(2) . ?
C9 H9 0.9500 . ?
C9 C10 1.36(2) . ?
C10 H10 0.9500 . ?
C10 C11 1.36(2) . ?
C11 C12 1.49(2) . ?
C12 H12A 0.9900 . ?
C12 H12B 0.9900 . ?
C13 H13A 0.9900 . ?
C13 H13B 0.9900 . ?
C13 C14 1.51(2) . ?
C14 C15 1.38(2) . ?
C15 H15 0.9500 . ?
C15 C16 1.40(2) . ?
C16 H16 0.9500 . ?
C16 C17 1.38(2) . ?
C17 H17 0.9500 . ?
C17 C18 1.36(2) . ?
C18 H18 0.9500 . ?
C19 H19A 0.9900 . ?
C19 H19B 0.9900 . ?
C19 C20 1.48(2) . ?
C20 H20A 0.9900 . ?
C20 H20B 0.9900 . ?
C20 C21 1.528(18) . ?
C21 H21A 0.9900 . ?
C21 H21B 0.9900 . ?
C21 C22 1.503(19) . ?
C22 H22A 0.9900 . ?
C22 H22B 0.9900 . ?
C23 H23 0.9500 . ?
C23 C24 1.36(2) . ?
C24 H24 0.9500 . ?
C24 C25 1.38(3) . ?
C25 H25 0.9500 . ?
C25 C26 1.39(2) . ?
C26 H26 0.9500 . ?
C26 C27 1.37(2) . ?
C27 C28 1.53(2) . ?
C28 H28A 0.9900 . ?
C28 H28B 0.9900 . ?
C29 H29A 0.9900 . ?
C29 H29B 0.9900 . ?
C29 C30 1.48(2) . ?
C30 C31 1.38(2) . ?
C31 H31 0.9500 . ?
C31 C32 1.36(2) . ?
C32 H32 0.9500 . ?
C32 C33 1.37(2) . ?
C33 H33 0.9500 . ?
C33 C34 1.37(2) . ?
C34 H34 0.9500 . ?
C35 C36 1.46(2) . ?
C36 C37 1.346(19) . ?
C37 H37 0.9500 . ?
C37 C38 1.40(2) . ?
C38 H38 0.9500 . ?
C38 C39 1.345(18) . ?
C39 C40 1.53(2) . ?
C41 H41 0.9500 . ?
C41 C42 1.37(2) . ?
C42 H42 0.9500 . ?
C42 C43 1.41(2) . ?
C43 H43 0.9500 . ?
C43 C44 1.41(2) . ?
C44 H44 0.9500 . ?
C44 C45 1.40(2) . ?
C45 C46 1.50(2) . ?
C46 H46A 0.9900 . ?
C46 H46B 0.9900 . ?
C47 H47A 0.9900 . ?
C47 H47B 0.9900 . ?
C47 C48 1.50(2) . ?
C48 C49 1.39(2) . ?
C49 H49 0.9500 . ?
C49 C50 1.36(2) . ?
C50 H50 0.9500 . ?
C50 C51 1.35(2) . ?
C51 H51 0.9500 . ?
C51 C52 1.39(2) . ?
C52 H52 0.9500 . ?
C53 H53A 0.9900 . ?
C53 H53B 0.9900 . ?
C53 C54 1.489(18) . ?
C54 H54A 0.9900 . ?
C54 H54B 0.9900 . ?
C54 C55 1.546(18) . ?
C55 H55A 0.9900 . ?
C55 H55B 0.9900 . ?
C55 C56 1.509(19) . ?
C56 H56A 0.9900 . ?
C56 H56B 0.9900 . ?
C57 H57A 0.9900 . ?
C57 H57B 0.9900 . ?
C57 C58 1.50(2) . ?
C58 C59 1.39(2) . ?
C59 H59 0.9500 . ?
C59 C60 1.38(2) . ?
C60 H60 0.9500 . ?
C60 C61 1.39(2) . ?
C61 H61 0.9500 . ?
C61 C62 1.36(2) . ?
C62 H62 0.9500 . ?
C63 H63A 0.9900 . ?
C63 H63B 0.9900 . ?
C63 C64 1.51(2) . ?
C64 C65 1.39(2) . ?
C65 H65 0.9500 . ?
C65 C66 1.34(2) . ?
C66 H66 0.9500 . ?
C66 C67 1.37(2) . ?
C67 H67 0.9500 . ?
C67 C68 1.40(2) . ?
C68 H68 0.9500 . ?

loop_
_geom_torsion_atom_site_label_1
_geom_torsion_atom_site_label_2
_geom_torsion_atom_site_label_3
_geom_torsion_atom_site_label_4
_geom_torsion
_geom_torsion_site_symmetry_1
_geom_torsion_site_symmetry_2
_geom_torsion_site_symmetry_3
_geom_torsion_site_symmetry_4
_geom_torsion_publ_flag
Cu1 O5 C1 O6 -12.0(19) . . . . ?
Cu1 O5 C1 C2 166.1(10) . . . . ?
Cu1 N1 C7 C8 -171.4(9) . . . . ?
Cu1 N1 C11 C10 174.1(10) . . . . ?
Cu1 N1 C11 C12 2.4(16) . . . . ?
Cu1 N2 C12 C11 34.9(13) . . . . ?
Cu1 N2 C13 C14 -29.2(13) . . . . ?
Cu1 N2 C19 C20 68.3(15) . . . . ?
Cu1 N3 C14 C13 -0.5(14) . . . . ?
Cu1 N3 C14 C15 -177.6(11) . . . . ?
Cu1 N3 C18 C17 179.2(10) . . . . ?
Cu2 O4 C6 O3 1.3(18) 2_776 . . . ?
Cu2 O4 C6 C5 -174.9(10) 2_776 . . . ?
Cu2 N4 C30 C29 6.0(14) . . . . ?
Cu2 N4 C30 C31 -176.4(11) . . . . ?
Cu2 N4 C34 C33 175.5(10) . . . . ?
Cu2 N5 C22 C21 71.2(13) . . . . ?
Cu2 N5 C28 C27 -31.1(13) . . . . ?
Cu2 N5 C29 C30 47.0(12) . . . . ?
Cu2 N6 C23 C24 -174.1(13) . . . . ?
Cu2 N6 C27 C26 170.5(11) . . . . ?
Cu2 N6 C27 C28 -6.7(15) . . . . ?
Cu3 O12 C40 O11 10.9(16) 2_665 . . . ?
Cu3 O12 C40 C39 -168.1(11) 2_665 . . . ?
Cu3 N7 C64 C63 8.5(14) . . . . ?
Cu3 N7 C64 C65 -171.4(11) . . . . ?
Cu3 N7 C68 C67 172.2(10) . . . . ?
Cu3 N8 C56 C55 162.0(11) . . . . ?
Cu3 N8 C57 C58 -42.3(13) . . . . ?
Cu3 N8 C63 C64 35.2(12) . . . . ?
Cu3 N9 C58 C57 -5.7(14) . . . . ?
Cu3 N9 C58 C59 175.6(10) . . . . ?
Cu3 N9 C62 C61 -176.2(11) . . . . ?
Cu4 O9 C35 O10 -2.6(18) . . . . ?
Cu4 O9 C35 C36 -177.9(9) . . . . ?
Cu4 N10 C48 C47 -4.5(15) . . . . ?
Cu4 N10 C48 C49 176.1(10) . . . . ?
Cu4 N10 C52 C51 179.6(10) . . . . ?
Cu4 N11 C46 C45 31.7(13) . . . . ?
Cu4 N11 C47 C48 -31.2(13) . . . . ?
Cu4 N11 C53 C54 164.0(12) . . . . ?
Cu4 N12 C41 C42 -174.4(10) . . . . ?
Cu4 N12 C45 C44 179.1(10) . . . . ?
Cu4 N12 C45 C46 -2.6(15) . . . . ?
S1 C2 C3 C4 -1.9(18) . . . . ?
S1 C5 C6 O3 -161.1(12) . . . . ?
S1 C5 C6 O4 15.3(19) . . . . ?
S2 C36 C37 C38 0.1(17) . . . . ?
S2 C39 C40 O11 172.8(11) . . . . ?
S2 C39 C40 O12 -8.2(19) . . . . ?
O5 C1 C2 S1 173.2(11) . . . . ?
O5 C1 C2 C3 -10(2) . . . . ?
O6 C1 C2 S1 -9(2) . . . . ?
O6 C1 C2 C3 168.1(15) . . . . ?
O9 C35 C36 S2 -160.0(10) . . . . ?
O9 C35 C36 C37 16(2) . . . . ?
O10 C35 C36 S2 25(2) . . . . ?
O10 C35 C36 C37 -159.3(16) . . . . ?
N1 C7 C8 C9 -2(2) . . . . ?
N1 C11 C12 N2 -25.8(17) . . . . ?
N2 C13 C14 N3 20.5(16) . . . . ?
N2 C13 C14 C15 -162.4(13) . . . . ?
N2 C19 C20 C21 -165.6(12) . . . . ?
N3 C14 C15 C16 -3(2) . . . . ?
N4 C30 C31 C32 0(2) . . . . ?
N5 C29 C30 N4 -36.5(15) . . . . ?
N5 C29 C30 C31 145.9(13) . . . . ?
N6 C23 C24 C25 3(3) . . . . ?
N6 C27 C28 N5 25.8(17) . . . . ?
N7 C64 C65 C66 -1(2) . . . . ?
N8 C57 C58 N9 32.7(16) . . . . ?
N8 C57 C58 C59 -148.6(13) . . . . ?
N8 C63 C64 N7 -29.6(15) . . . . ?
N8 C63 C64 C65 150.2(13) . . . . ?
N9 C58 C59 C60 0(2) . . . . ?
N10 C48 C49 C50 5(2) . . . . ?
N11 C47 C48 N10 24.1(17) . . . . ?
N11 C47 C48 C49 -156.5(12) . . . . ?
N11 C53 C54 C55 168.4(12) . . . . ?
N12 C41 C42 C43 -3(2) . . . . ?
N12 C45 C46 N11 -19.6(16) . . . . ?
C1 C2 C3 C4 -178.8(15) . . . . ?
C2 S1 C5 C4 -1.4(13) . . . . ?
C2 S1 C5 C6 -177.9(13) . . . . ?
C2 C3 C4 C5 1(2) . . . . ?
C3 C4 C5 S1 0.6(18) . . . . ?
C3 C4 C5 C6 177.1(14) . . . . ?
C4 C5 C6 O3 23(2) . . . . ?
C4 C5 C6 O4 -160.9(14) . . . . ?
C5 S1 C2 C1 179.2(13) . . . . ?
C5 S1 C2 C3 1.8(13) . . . . ?
C7 N1 C11 C10 -1(2) . . . . ?
C7 N1 C11 C12 -172.3(13) . . . . ?
C7 C8 C9 C10 1(2) . . . . ?
C8 C9 C10 C11 1(2) . . . . ?
C9 C10 C11 N1 -1(2) . . . . ?
C9 C10 C11 C12 169.8(14) . . . . ?
C10 C11 C12 N2 162.9(13) . . . . ?
C11 N1 C7 C8 3(2) . . . . ?
C12 N2 C13 C14 -146.1(12) . . . . ?
C12 N2 C19 C20 -177.7(14) . . . . ?
C13 N2 C12 C11 152.6(12) . . . . ?
C13 N2 C19 C20 -52.1(18) . . . . ?
C13 C14 C15 C16 179.9(12) . . . . ?
C14 N3 C18 C17 1.9(19) . . . . ?
C14 C15 C16 C17 5(2) . . . . ?
C15 C16 C17 C18 -4(2) . . . . ?
C16 C17 C18 N3 0(2) . . . . ?
C18 N3 C14 C13 177.1(11) . . . . ?
C18 N3 C14 C15 0(2) . . . . ?
C19 N2 C12 C11 -82.6(14) . . . . ?
C19 N2 C13 C14 93.3(14) . . . . ?
C19 C20 C21 C22 -145.9(14) . . . . ?
C20 C21 C22 N5 -169.0(11) . . . . ?
C22 N5 C28 C27 92.7(13) . . . . ?
C22 N5 C29 C30 -70.4(13) . . . . ?
C23 N6 C27 C26 -5(2) . . . . ?
C23 N6 C27 C28 177.9(12) . . . . ?
C23 C24 C25 C26 -2(3) . . . . ?
C24 C25 C26 C27 -2(2) . . . . ?
C25 C26 C27 N6 6(2) . . . . ?
C25 C26 C27 C28 -177.3(14) . . . . ?
C26 C27 C28 N5 -151.3(13) . . . . ?
C27 N6 C23 C24 0(2) . . . . ?
C28 N5 C22 C21 -50.9(16) . . . . ?
C28 N5 C29 C30 163.6(12) . . . . ?
C29 N5 C22 C21 -177.4(12) . . . . ?
C29 N5 C28 C27 -144.2(12) . . . . ?
C29 C30 C31 C32 177.7(13) . . . . ?
C30 N4 C34 C33 0(2) . . . . ?
C30 C31 C32 C33 0(2) . . . . ?
C31 C32 C33 C34 0(2) . . . . ?
C32 C33 C34 N4 0(2) . . . . ?
C34 N4 C30 C29 -178.0(11) . . . . ?
C34 N4 C30 C31 0(2) . . . . ?
C35 C36 C37 C38 -176.1(15) . . . . ?
C36 S2 C39 C38 -0.6(13) . . . . ?
C36 S2 C39 C40 178.0(12) . . . . ?
C36 C37 C38 C39 -1(2) . . . . ?
C37 C38 C39 S2 0.8(19) . . . . ?
C37 C38 C39 C40 -177.7(14) . . . . ?
C38 C39 C40 O11 -9(2) . . . . ?
C38 C39 C40 O12 170.3(15) . . . . ?
C39 S2 C36 C35 177.1(12) . . . . ?
C39 S2 C36 C37 0.3(12) . . . . ?
C41 N12 C45 C44 3.1(19) . . . . ?
C41 N12 C45 C46 -178.5(11) . . . . ?
C41 C42 C43 C44 0(2) . . . . ?
C42 C43 C44 C45 4(2) . . . . ?
C43 C44 C45 N12 -5(2) . . . . ?
C43 C44 C45 C46 176.5(13) . . . . ?
C44 C45 C46 N11 158.6(13) . . . . ?
C45 N12 C41 C42 1.1(19) . . . . ?
C46 N11 C47 C48 -152.7(12) . . . . ?
C46 N11 C53 C54 -78.8(16) . . . . ?
C47 N11 C46 C45 152.3(11) . . . . ?
C47 N11 C53 C54 49.1(17) . . . . ?
C47 C48 C49 C50 -173.9(13) . . . . ?
C48 N10 C52 C51 -1.1(19) . . . . ?
C48 C49 C50 C51 -3(2) . . . . ?
C49 C50 C51 C52 -1(2) . . . . ?
C50 C51 C52 N10 3(2) . . . . ?
C52 N10 C48 C47 176.1(12) . . . . ?
C52 N10 C48 C49 -3.3(19) . . . . ?
C53 N11 C46 C45 -81.8(14) . . . . ?
C53 N11 C47 C48 81.1(14) . . . . ?
C53 C54 C55 C56 49.4(18) . . . . ?
C54 C55 C56 N8 163.6(12) . . . . ?
C56 N8 C57 C58 73.9(14) . . . . ?
C56 N8 C63 C64 -80.7(13) . . . . ?
C57 N8 C56 C55 46.5(17) . . . . ?
C57 N8 C63 C64 152.5(11) . . . . ?
C57 C58 C59 C60 -178.1(13) . . . . ?
C58 N9 C62 C61 -2(2) . . . . ?
C58 C59 C60 C61 0(2) . . . . ?
C59 C60 C61 C62 -1(2) . . . . ?
C60 C61 C62 N9 2(2) . . . . ?
C62 N9 C58 C57 179.6(12) . . . . ?
C62 N9 C58 C59 1(2) . . . . ?
C63 N8 C56 C55 -82.1(16) . . . . ?
C63 N8 C57 C58 -160.2(12) . . . . ?
C63 C64 C65 C66 178.7(14) . . . . ?
C64 N7 C68 C67 1.7(19) . . . . ?
C64 C65 C66 C67 1(2) . . . . ?
C65 C66 C67 C68 1(2) . . . . ?
C66 C67 C68 N7 -2(2) . . . . ?
C68 N7 C64 C63 -179.9(12) . . . . ?
C68 N7 C64 C65 0(2) . . . . ?
